data_4328365
loop_
_publ_author_name
'Ping Cui'
'Lijun Ren'
'Zhi Chen'
'Huancheng Hu'
'Bin Zhao'
'Wei Shi'
'Peng Cheng'

_publ_section_title
;
 Temperature-Controlled Chiral and Achiral Copper Tetrazolate
 Metal-Organic Frameworks: Syntheses, Structures, and I2 Adsorption
;
_journal_name_full 'Inorganic Chemistry'
_journal_page_first 2303
_journal_page_last 2310
_journal_paper_doi 10.1021/ic2023105
_journal_volume 51
_journal_year 2012
_chemical_formula_sum 'C6 H8 Cu N8 O'
_chemical_formula_weight 271.74
_chemical_name_systematic
; 
 ? 
;
_space_group_IT_number 76
_symmetry_cell_setting tetragonal
_symmetry_space_group_name_Hall 'P 4w'
_symmetry_space_group_name_H-M 'P 41'
_atom_sites_solution_hydrogens geom
_atom_sites_solution_primary direct
_atom_sites_solution_secondary difmap
_audit_creation_method SHELXL-97
_cell_angle_alpha 90.00
_cell_angle_beta 90.00
_cell_angle_gamma 90.00
_cell_formula_units_Z 4
_cell_length_a 12.3879(3)
_cell_length_b 12.3879(3)
_cell_length_c 7.9323(3)
_cell_measurement_reflns_used 1799
_cell_measurement_temperature 293(2)
_cell_measurement_theta_max 28.9622
_cell_measurement_theta_min 3.0433
_cell_volume 1217.29(6)
_computing_cell_refinement
;
CrysAlisPro, Oxford Diffraction Ltd.,
Version 1.171.33.48 (release 15-09-2009 CrysAlis171 .NET)
(compiled Sep 15 2009,11:49:04)
;
_computing_data_collection
;
CrysAlisPro, Oxford Diffraction Ltd.,
Version 1.171.33.48 (release 15-09-2009 CrysAlis171 .NET)
(compiled Sep 15 2009,11:49:04)
;
_computing_data_reduction
;
CrysAlisPro, Oxford Diffraction Ltd.,
Version 1.171.33.48 (release 15-09-2009 CrysAlis171 .NET)
(compiled Sep 15 2009,11:49:04)
;
_computing_molecular_graphics 'Bruker SHELXTL'
_computing_publication_material 'Bruker SHELXTL'
_computing_structure_refinement 'SHELXL-97 (Sheldrick, 1997)'
_computing_structure_solution 'SHELXS-97 (Sheldrick, 1990)'
_diffrn_ambient_temperature 293(2)
_diffrn_detector_area_resol_mean 16.2116
_diffrn_measured_fraction_theta_full 0.998
_diffrn_measured_fraction_theta_max 0.998
_diffrn_measurement_device_type 'SuperNova, Single source at offset), Eos'
_diffrn_measurement_method '\w scans'
_diffrn_radiation_monochromator graphite
_diffrn_radiation_source 'fine-focus sealed tube'
_diffrn_radiation_type MoK\a
_diffrn_radiation_wavelength 0.71073
_diffrn_reflns_av_R_equivalents 0.0200
_diffrn_reflns_av_sigmaI/netI 0.0406
_diffrn_reflns_limit_h_max 10
_diffrn_reflns_limit_h_min -14
_diffrn_reflns_limit_k_max 14
_diffrn_reflns_limit_k_min -5
_diffrn_reflns_limit_l_max 9
_diffrn_reflns_limit_l_min -9
_diffrn_reflns_number 2365
_diffrn_reflns_theta_full 25.00
_diffrn_reflns_theta_max 25.00
_diffrn_reflns_theta_min 3.05
_exptl_absorpt_coefficient_mu 1.789
_exptl_absorpt_correction_T_max 0.5348
_exptl_absorpt_correction_T_min 0.4133
_exptl_absorpt_correction_type multi-scan
_exptl_absorpt_process_details
;
CrysAlisPro, Oxford Diffraction Ltd.,
Version 1.171.33.48 (release 15-09-2009 CrysAlis171 .NET)
(compiled Sep 15 2009,11:49:04)
empirical absorption correction using spherical harmonics,
 implemented in SCALE3 ABSPACK scaling algorithm.
;
_exptl_crystal_colour blue
_exptl_crystal_density_diffrn 1.483
_exptl_crystal_description needle
_exptl_crystal_F_000 548
_exptl_crystal_size_max 0.60
_exptl_crystal_size_mid 0.60
_exptl_crystal_size_min 0.40
_refine_diff_density_max 0.659
_refine_diff_density_min -0.292
_refine_diff_density_rms 0.094
_refine_ls_abs_structure_details 'Flack H D (1983), Acta Cryst. A39, 876-881'
_refine_ls_abs_structure_Flack 0.00(3)
_refine_ls_extinction_coef 0.047(4)
_refine_ls_extinction_expression Fc^*^=kFc[1+0.001xFc^2^\l^3^/sin(2\q)]^-1/4^
_refine_ls_extinction_method SHELXL
_refine_ls_goodness_of_fit_ref 1.124
_refine_ls_hydrogen_treatment constr
_refine_ls_matrix_type full
_refine_ls_number_parameters 146
_refine_ls_number_reflns 1801
_refine_ls_number_restraints 85
_refine_ls_restrained_S_all 1.107
_refine_ls_R_factor_all 0.0441
_refine_ls_R_factor_gt 0.0401
_refine_ls_shift/su_max 0.000
_refine_ls_shift/su_mean 0.000
_refine_ls_structure_factor_coef Fsqd
_refine_ls_weighting_details 'calc w=1/[\s^2^(Fo^2^)+(0.0602P)^2^+2.4345P] where P=(Fo^2^+2Fc^2^)/3'
_refine_ls_weighting_scheme calc
_refine_ls_wR_factor_gt 0.1188
_refine_ls_wR_factor_ref 0.1205
_reflns_number_gt 1643
_reflns_number_total 1801
_reflns_threshold_expression >2sigma(I)
_cod_data_source_file ic2023105_si_001_06.cif
_cod_data_source_block 1.1
_cod_database_code 4328365

loop_
_symmetry_equiv_pos_as_xyz
'x, y, z'
'-y, x, z+1/4'
'-x, -y, z+1/2'
'y, -x, z+3/4'

loop_
_atom_site_label
_atom_site_type_symbol
_atom_site_fract_x
_atom_site_fract_y
_atom_site_fract_z
_atom_site_U_iso_or_equiv
_atom_site_adp_type
_atom_site_occupancy
_atom_site_symmetry_multiplicity
_atom_site_calc_flag
_atom_site_refinement_flags
Cu1 Cu 0.82291(6) 0.51410(6) 0.85868(10) 0.0250(3) Uani 1 1 d .
C1 C 0.6454(6) 0.6646(6) 0.9379(8) 0.0292(15) Uani 1 1 d U
C2 C 0.6184(6) 0.6761(6) 0.7550(9) 0.0369(17) Uani 1 1 d U
H2A H 0.5557 0.7225 0.7443 0.044 Uiso 1 1 calc R
H2B H 0.5989 0.6057 0.7109 0.044 Uiso 1 1 calc R
C3 C 0.7081(6) 0.7217(6) 0.6490(10) 0.045(2) Uani 1 1 d U
H3A H 0.6842 0.7289 0.5332 0.054 Uiso 1 1 calc R
H3B H 0.7278 0.7927 0.6903 0.054 Uiso 1 1 calc R
C4 C 0.8843(6) 0.6807(7) 0.5390(10) 0.0437(19) Uani 1 1 d U
H4A H 0.8904 0.7587 0.5347 0.052 Uiso 1 1 calc R
H4B H 0.8654 0.6554 0.4271 0.052 Uiso 1 1 calc R
C5 C 0.9897(6) 0.6335(5) 0.5899(11) 0.0364(16) Uani 1 1 d U
H5A H 1.0085 0.6604 0.7009 0.044 Uiso 1 1 calc R
H5B H 1.0448 0.6577 0.5118 0.044 Uiso 1 1 calc R
C6 C 0.9895(5) 0.5131(5) 0.5940(10) 0.0268(13) Uani 1 1 d U
N1 N 0.7242(5) 0.6003(4) 0.9934(7) 0.0284(13) Uani 1 1 d U
N2 N 0.7249(5) 0.6060(5) 1.1648(7) 0.0353(14) Uani 1 1 d U
N3 N 0.6463(5) 0.6722(5) 1.2095(7) 0.0373(15) Uani 1 1 d U
N4 N 0.5967(4) 0.7107(4) 1.0678(7) 0.0283(12) Uani 1 1 d U
N5 N 0.9234(4) 0.4547(4) 0.6904(7) 0.0271(12) Uani 1 1 d U
N6 N 0.9454(5) 0.3510(5) 0.6591(7) 0.0315(14) Uani 1 1 d U
N7 N 1.0240(5) 0.3466(5) 0.5518(8) 0.0347(14) Uani 1 1 d U
N8 N 1.0524(4) 0.4485(4) 0.5081(7) 0.0271(12) Uani 1 1 d U
O1 O 0.8003(4) 0.6508(4) 0.6567(6) 0.0360(12) Uani 1 1 d .

loop_
_atom_site_aniso_label
_atom_site_aniso_U_11
_atom_site_aniso_U_22
_atom_site_aniso_U_33
_atom_site_aniso_U_23
_atom_site_aniso_U_13
_atom_site_aniso_U_12
Cu1 0.0209(4) 0.0274(5) 0.0267(4) -0.0046(4) -0.0004(3) 0.0007(3)
C1 0.0290(17) 0.0293(17) 0.0294(18) 0.0000(10) -0.0002(10) 0.0002(10)
C2 0.0369(19) 0.0375(19) 0.0364(19) -0.0003(10) -0.0003(10) 0.0015(10)
C3 0.045(2) 0.045(2) 0.044(2) 0.0008(10) 0.0002(10) 0.0018(10)
C4 0.044(2) 0.043(2) 0.043(2) 0.0009(10) 0.0009(10) 0.0004(10)
C5 0.0368(18) 0.0360(18) 0.0365(18) -0.0003(10) 0.0009(10) -0.0009(10)
C6 0.0266(15) 0.0271(15) 0.0268(15) 0.0001(10) -0.0004(10) -0.0007(9)
N1 0.0285(15) 0.0289(15) 0.0278(15) -0.0005(9) -0.0001(9) 0.0010(9)
N2 0.0356(16) 0.0361(17) 0.0343(16) 0.0002(10) -0.0004(10) 0.0017(10)
N3 0.0375(17) 0.0379(17) 0.0365(17) 0.0000(10) 0.0000(10) 0.0016(10)
N4 0.0286(15) 0.0281(15) 0.0282(15) -0.0002(9) 0.0003(9) 0.0019(9)
N5 0.0266(15) 0.0270(15) 0.0277(15) -0.0005(9) 0.0005(9) 0.0004(9)
N6 0.0313(16) 0.0310(16) 0.0322(16) -0.0005(9) 0.0011(10) 0.0002(9)
N7 0.0347(16) 0.0341(16) 0.0353(17) 0.0002(10) 0.0013(10) 0.0004(10)
N8 0.0265(15) 0.0270(15) 0.0277(15) 0.0008(9) 0.0010(9) -0.0001(9)
O1 0.040(3) 0.035(3) 0.033(3) 0.011(2) 0.009(2) 0.014(2)

loop_
_atom_type_symbol
_atom_type_description
_atom_type_scat_dispersion_real
_atom_type_scat_dispersion_imag
_atom_type_scat_source
C C 0.0033 0.0016 'International Tables Vol C Tables 4.2.6.8 and 6.1.1.4'
H H 0.0000 0.0000 'International Tables Vol C Tables 4.2.6.8 and 6.1.1.4'
O O 0.0106 0.0060 'International Tables Vol C Tables 4.2.6.8 and 6.1.1.4'
N N 0.0061 0.0033 'International Tables Vol C Tables 4.2.6.8 and 6.1.1.4'
Cu Cu 0.3201 1.2651 'International Tables Vol C Tables 4.2.6.8 and 6.1.1.4'

loop_
_geom_angle_atom_site_label_1
_geom_angle_atom_site_label_2
_geom_angle_atom_site_label_3
_geom_angle
_geom_angle_site_symmetry_1
_geom_angle_site_symmetry_3
N1 Cu1 N5 167.5(2) . .
N1 Cu1 N4 91.7(2) . 4_564
N5 Cu1 N4 94.2(2) . 4_564
N1 Cu1 N8 91.9(2) . 3_765
N5 Cu1 N8 90.0(2) . 3_765
N4 Cu1 N8 143.0(2) 4_564 3_765
N1 Cu1 O1 84.5(2) . .
N5 Cu1 O1 83.23(19) . .
N4 Cu1 O1 107.7(2) 4_564 .
N8 Cu1 O1 109.2(2) 3_765 .
N4 C1 N1 109.5(6) . .
N4 C1 C2 127.7(6) . .
N1 C1 C2 122.7(6) . .
C1 C2 C3 114.3(7) . .
C1 C2 H2A 108.7 . .
C3 C2 H2A 108.7 . .
C1 C2 H2B 108.7 . .
C3 C2 H2B 108.7 . .
H2A C2 H2B 107.6 . .
O1 C3 C2 109.5(6) . .
O1 C3 H3A 109.8 . .
C2 C3 H3A 109.8 . .
O1 C3 H3B 109.8 . .
C2 C3 H3B 109.8 . .
H3A C3 H3B 108.2 . .
O1 C4 C5 110.8(6) . .
O1 C4 H4A 109.5 . .
C5 C4 H4A 109.5 . .
O1 C4 H4B 109.5 . .
C5 C4 H4B 109.5 . .
H4A C4 H4B 108.1 . .
C4 C5 C6 113.5(6) . .
C4 C5 H5A 108.9 . .
C6 C5 H5A 108.9 . .
C4 C5 H5B 108.9 . .
C6 C5 H5B 108.9 . .
H5A C5 H5B 107.7 . .
N8 C6 N5 109.4(5) . .
N8 C6 C5 126.9(6) . .
N5 C6 C5 123.8(6) . .
C1 N1 N2 107.7(6) . .
C1 N1 Cu1 127.3(5) . .
N2 N1 Cu1 125.0(5) . .
N3 N2 N1 107.2(6) . .
N2 N3 N4 109.1(5) . .
C1 N4 N3 106.5(5) . .
C1 N4 Cu1 138.3(5) . 2_655
N3 N4 Cu1 115.0(4) . 2_655
C6 N5 N6 106.9(5) . .
C6 N5 Cu1 125.1(4) . .
N6 N5 Cu1 127.9(4) . .
N7 N6 N5 108.4(5) . .
N6 N7 N8 108.8(5) . .
C6 N8 N7 106.4(5) . .
C6 N8 Cu1 128.7(5) . 3_764
N7 N8 Cu1 124.5(4) . 3_764
C3 O1 C4 112.7(5) . .
C3 O1 Cu1 124.2(4) . .
C4 O1 Cu1 122.7(4) . .

loop_
_geom_bond_atom_site_label_1
_geom_bond_atom_site_label_2
_geom_bond_distance
_geom_bond_site_symmetry_2
Cu1 N1 1.943(6) .
Cu1 N5 1.969(5) .
Cu1 N4 1.980(5) 4_564
Cu1 N8 2.002(5) 3_765
Cu1 O1 2.348(4) .
C1 N4 1.324(8) .
C1 N1 1.334(9) .
C1 C2 1.496(9) .
C2 C3 1.504(11) .
C2 H2A 0.9700 .
C2 H2B 0.9700 .
C3 O1 1.442(8) .
C3 H3A 0.9700 .
C3 H3B 0.9700 .
C4 O1 1.446(9) .
C4 C5 1.486(10) .
C4 H4A 0.9700 .
C4 H4B 0.9700 .
C5 C6 1.492(9) .
C5 H5A 0.9700 .
C5 H5B 0.9700 .
C6 N8 1.308(9) .
C6 N5 1.333(9) .
N1 N2 1.362(8) .
N2 N3 1.322(8) .
N3 N4 1.367(8) .
N4 Cu1 1.980(5) 2_655
N5 N6 1.336(8) .
N6 N7 1.295(8) .
N7 N8 1.355(8) .
N8 Cu1 2.002(5) 3_764

loop_
_geom_torsion_atom_site_label_1
_geom_torsion_atom_site_label_2
_geom_torsion_atom_site_label_3
_geom_torsion_atom_site_label_4
_geom_torsion
_geom_torsion_site_symmetry_1
_geom_torsion_site_symmetry_4
N4 C1 C2 C3 119.7(8) . .
N1 C1 C2 C3 -62.4(10) . .
C1 C2 C3 O1 61.2(9) . .
O1 C4 C5 C6 61.2(9) . .
C4 C5 C6 N8 121.4(8) . .
C4 C5 C6 N5 -59.1(10) . .
N4 C1 N1 N2 0.2(8) . .
C2 C1 N1 N2 -178.0(7) . .
N4 C1 N1 Cu1 -179.2(4) . .
C2 C1 N1 Cu1 2.6(10) . .
N5 Cu1 N1 C1 40.8(14) . .
N4 Cu1 N1 C1 -77.5(6) 4_564 .
N8 Cu1 N1 C1 139.2(6) 3_765 .
O1 Cu1 N1 C1 30.1(6) . .
N5 Cu1 N1 N2 -138.4(10) . .
N4 Cu1 N1 N2 103.2(6) 4_564 .
N8 Cu1 N1 N2 -40.0(6) 3_765 .
O1 Cu1 N1 N2 -149.1(6) . .
C1 N1 N2 N3 0.6(8) . .
Cu1 N1 N2 N3 -180.0(4) . .
N1 N2 N3 N4 -1.2(8) . .
N1 C1 N4 N3 -0.9(7) . .
C2 C1 N4 N3 177.2(8) . .
N1 C1 N4 Cu1 172.9(5) . 2_655
C2 C1 N4 Cu1 -9.0(12) . 2_655
N2 N3 N4 C1 1.3(7) . .
N2 N3 N4 Cu1 -174.2(4) . 2_655
N8 C6 N5 N6 -1.3(7) . .
C5 C6 N5 N6 179.2(7) . .
N8 C6 N5 Cu1 174.0(4) . .
C5 C6 N5 Cu1 -5.5(10) . .
N1 Cu1 N5 C6 27.2(14) . .
N4 Cu1 N5 C6 145.3(6) 4_564 .
N8 Cu1 N5 C6 -71.5(6) 3_765 .
O1 Cu1 N5 C6 37.9(5) . .
N1 Cu1 N5 N6 -158.5(9) . .
N4 Cu1 N5 N6 -40.4(5) 4_564 .
N8 Cu1 N5 N6 102.8(5) 3_765 .
O1 Cu1 N5 N6 -147.8(5) . .
C6 N5 N6 N7 1.9(7) . .
Cu1 N5 N6 N7 -173.3(4) . .
N5 N6 N7 N8 -1.7(7) . .
N5 C6 N8 N7 0.3(7) . .
C5 C6 N8 N7 179.8(7) . .
N5 C6 N8 Cu1 -173.7(4) . 3_764
C5 C6 N8 Cu1 5.8(11) . 3_764
N6 N7 N8 C6 0.9(7) . .
N6 N7 N8 Cu1 175.2(4) . 3_764
C2 C3 O1 C4 171.5(6) . .
C2 C3 O1 Cu1 -15.4(8) . .
C5 C4 O1 C3 159.9(6) . .
C5 C4 O1 Cu1 -13.3(8) . .
N1 Cu1 O1 C3 -23.4(5) . .
N5 Cu1 O1 C3 159.0(5) . .
N4 Cu1 O1 C3 66.7(6) 4_564 .
N8 Cu1 O1 C3 -113.4(5) 3_765 .
N1 Cu1 O1 C4 149.0(5) . .
N5 Cu1 O1 C4 -28.7(5) . .
N4 Cu1 O1 C4 -121.0(5) 4_564 .
N8 Cu1 O1 C4 59.0(5) 3_765 .
